data_2231182
loop_
_publ_author_name
'Luo, Yang-Hui'
'Xu, Jian'
'Pan, Mei-Ling'
'Li, Jin-Feng'

_publ_section_title
;
 2,4-Dibromo-6-[(hydroxyimino)methyl]phenol
;
_journal_coeditor_code JH2311
_journal_issue 8
_journal_name_full 'Acta Crystallographica Section E'
_journal_page_first o2099
_journal_paper_doi 10.1107/S1600536811028741
_journal_volume 67
_journal_year 2011
_chemical_formula_iupac 'C7 H5 Br2 N O2'
_chemical_formula_moiety 'C7 H5 Br2 N O2'
_chemical_formula_sum 'C7 H5 Br2 N O2'
_chemical_formula_weight 294.94
_chemical_name_common
;
3,5-Dibromosalicylaldoxime
;
_chemical_name_systematic
;
2,4-Dibromo-6-[(hydroxyimino)methyl]phenol
;
_space_group_IT_number 2
_symmetry_cell_setting triclinic
_symmetry_space_group_name_Hall '-P 1'
_symmetry_space_group_name_H-M 'P -1'
_atom_sites_solution_hydrogens geom
_atom_sites_solution_primary direct
_atom_sites_solution_secondary difmap
_audit_creation_method SHELXL-97
_cell_angle_alpha 74.1710(10)
_cell_angle_beta 82.248(2)
_cell_angle_gamma 79.0280(10)
_cell_formula_units_Z 2
_cell_length_a 4.2590(5)
_cell_length_b 8.6742(7)
_cell_length_c 12.0831(11)
_cell_measurement_reflns_used 808
_cell_measurement_temperature 293(2)
_cell_measurement_theta_max 26.59
_cell_measurement_theta_min 2.461
_cell_volume 419.98(7)
_computing_cell_refinement 'CrystalClear (Rigaku, 2005)'
_computing_data_collection 'CrystalClear (Rigaku, 2005)'
_computing_data_reduction 'CrystalClear (Rigaku, 2005)'
_computing_molecular_graphics
;
ORTEPIII (Burnett & Johnson, 1996), ORTEP-3 for Windows (Farrugia,
1997) and
PLATON (Spek, 2009)
;
_computing_publication_material 'SHELXL97 (Sheldrick, 2008)'
_computing_structure_refinement 'SHELXL97 (Sheldrick, 2008)'
_computing_structure_solution 'SHELXS97 (Sheldrick, 2008)'
_diffrn_ambient_temperature 293(2)
_diffrn_detector_area_resol_mean 8.192
_diffrn_measured_fraction_theta_full 0.982
_diffrn_measured_fraction_theta_max 0.982
_diffrn_measurement_device_type 'Rigaku R-AXIS RAPID CCD area-detector'
_diffrn_measurement_method '\f and \w scans'
_diffrn_radiation_monochromator graphite
_diffrn_radiation_source 'fine-focus sealed tube'
_diffrn_radiation_type MoK\a
_diffrn_radiation_wavelength 0.71073
_diffrn_reflns_av_R_equivalents 0.0374
_diffrn_reflns_av_sigmaI/netI 0.0857
_diffrn_reflns_limit_h_max 5
_diffrn_reflns_limit_h_min -5
_diffrn_reflns_limit_k_max 10
_diffrn_reflns_limit_k_min -9
_diffrn_reflns_limit_l_max 14
_diffrn_reflns_limit_l_min -13
_diffrn_reflns_number 2162
_diffrn_reflns_theta_full 25.02
_diffrn_reflns_theta_max 25.02
_diffrn_reflns_theta_min 2.47
_exptl_absorpt_coefficient_mu 9.604
_exptl_absorpt_correction_T_max 0.2768
_exptl_absorpt_correction_T_min 0.0484
_exptl_absorpt_correction_type multi-scan
_exptl_absorpt_process_details '(CrystalClear; Rigaku, 2005)'
_exptl_crystal_colour White
_exptl_crystal_density_diffrn 2.332
_exptl_crystal_density_method 'not measured'
_exptl_crystal_description Prism
_exptl_crystal_F_000 280
_exptl_crystal_size_max 0.80
_exptl_crystal_size_mid 0.42
_exptl_crystal_size_min 0.18
_refine_diff_density_max 1.503
_refine_diff_density_min -1.302
_refine_ls_extinction_method none
_refine_ls_goodness_of_fit_ref 1.049
_refine_ls_hydrogen_treatment constr
_refine_ls_matrix_type full
_refine_ls_number_parameters 109
_refine_ls_number_reflns 1453
_refine_ls_number_restraints 0
_refine_ls_restrained_S_all 1.049
_refine_ls_R_factor_all 0.0869
_refine_ls_R_factor_gt 0.0626
_refine_ls_shift/su_max 0.001
_refine_ls_shift/su_mean 0.000
_refine_ls_structure_factor_coef Fsqd
_refine_ls_weighting_details 'calc w=1/[\s^2^(Fo^2^)+(0.0812P)^2^+0.0000P] where P=(Fo^2^+2Fc^2^)/3'
_refine_ls_weighting_scheme calc
_refine_ls_wR_factor_gt 0.1479
_refine_ls_wR_factor_ref 0.1602
_reflns_number_gt 987
_reflns_number_total 1453
_reflns_threshold_expression >2sigma(I)
_cod_data_source_file jh2311.cif
_cod_data_source_block I
_cod_original_sg_symbol_Hall '-P 1 '
_cod_database_code 2231182
_cod_database_fobs_code 2231182

loop_
_symmetry_equiv_pos_as_xyz
'x, y, z'
'-x, -y, -z'

loop_
_atom_site_type_symbol
_atom_site_label
_atom_site_fract_x
_atom_site_fract_y
_atom_site_fract_z
_atom_site_U_iso_or_equiv
_atom_site_adp_type
_atom_site_calc_flag
_atom_site_refinement_flags
_atom_site_occupancy
_atom_site_symmetry_multiplicity
Br Br1 0.3846(3) 0.03675(11) 1.18327(9) 0.0501(4) Uani d . 1 1
Br Br2 0.1284(3) 0.71718(11) 1.09089(9) 0.0508(4) Uani d . 1 1
N N1 0.9050(19) 0.2301(9) 1.5027(7) 0.040(2) Uani d . 1 1
O O1 1.0649(17) 0.2544(8) 1.5855(6) 0.0474(18) Uani d . 1 1
H H1 1.1377 0.1664 1.6269 0.071 Uiso calc R 1 1
O O2 0.6873(17) 0.0731(7) 1.3820(6) 0.0469(18) Uani d . 1 1
H H2 0.7721 0.0846 1.4357 0.070 Uiso calc R 1 1
C C1 0.783(2) 0.3610(10) 1.4352(8) 0.037(2) Uani d . 1 1
H H1A 0.8077 0.4594 1.4471 0.045 Uiso calc R 1 1
C C2 0.609(2) 0.3625(10) 1.3421(8) 0.031(2) Uani d . 1 1
C C3 0.575(2) 0.2192(10) 1.3157(7) 0.030(2) Uani d . 1 1
C C4 0.424(2) 0.2277(10) 1.2216(8) 0.036(2) Uani d . 1 1
C C5 0.287(2) 0.3756(11) 1.1518(8) 0.040(2) Uani d . 1 1
H H5 0.1827 0.3798 1.0881 0.048 Uiso calc R 1 1
C C6 0.314(2) 0.5157(10) 1.1813(8) 0.036(2) Uani d . 1 1
C C7 0.477(2) 0.5089(11) 1.2733(8) 0.038(2) Uani d . 1 1
H H7 0.4994 0.6049 1.2896 0.045 Uiso calc R 1 1

loop_
_atom_site_aniso_label
_atom_site_aniso_U_11
_atom_site_aniso_U_22
_atom_site_aniso_U_33
_atom_site_aniso_U_12
_atom_site_aniso_U_13
_atom_site_aniso_U_23
Br1 0.0685(8) 0.0273(6) 0.0611(8) -0.0064(5) -0.0103(6) -0.0208(5)
Br2 0.0661(8) 0.0263(6) 0.0574(8) 0.0040(5) -0.0175(5) -0.0084(5)
N1 0.044(5) 0.031(4) 0.048(5) -0.005(4) -0.002(4) -0.016(4)
O1 0.063(5) 0.026(3) 0.058(5) 0.004(3) -0.025(4) -0.017(3)
O2 0.067(5) 0.019(3) 0.055(4) 0.003(3) -0.015(4) -0.012(3)
C1 0.031(5) 0.024(5) 0.055(6) 0.003(4) -0.005(4) -0.012(5)
C2 0.022(5) 0.026(5) 0.048(6) 0.002(4) -0.002(4) -0.017(4)
C3 0.038(5) 0.021(4) 0.030(5) -0.001(4) -0.003(4) -0.008(4)
C4 0.037(5) 0.022(5) 0.051(6) -0.003(4) 0.004(5) -0.019(4)
C5 0.043(6) 0.040(6) 0.040(6) -0.008(5) -0.006(5) -0.014(5)
C6 0.044(6) 0.026(5) 0.038(5) -0.001(4) 0.001(4) -0.011(4)
C7 0.036(6) 0.025(5) 0.053(6) -0.008(4) 0.003(5) -0.013(4)

loop_
_atom_type_symbol
_atom_type_description
_atom_type_scat_dispersion_real
_atom_type_scat_dispersion_imag
_atom_type_scat_source
C C 0.0033 0.0016 'International Tables Vol C Tables 4.2.6.8 and 6.1.1.4'
H H 0.0000 0.0000 'International Tables Vol C Tables 4.2.6.8 and 6.1.1.4'
N N 0.0061 0.0033 'International Tables Vol C Tables 4.2.6.8 and 6.1.1.4'
O O 0.0106 0.0060 'International Tables Vol C Tables 4.2.6.8 and 6.1.1.4'
Br Br -0.2901 2.4595 'International Tables Vol C Tables 4.2.6.8 and 6.1.1.4'

loop_
_geom_angle_atom_site_label_1
_geom_angle_atom_site_label_2
_geom_angle_atom_site_label_3
_geom_angle
C1 N1 O1 113.3(7)
N1 O1 H1 109.5
C3 O2 H2 109.5
N1 C1 C2 122.3(8)
N1 C1 H1A 118.9
C2 C1 H1A 118.9
C7 C2 C3 118.5(9)
C7 C2 C1 119.4(8)
C3 C2 C1 122.0(8)
O2 C3 C4 119.1(8)
O2 C3 C2 121.3(8)
C4 C3 C2 119.7(8)
C3 C4 C5 122.1(8)
C3 C4 Br1 120.1(7)
C5 C4 Br1 117.8(7)
C6 C5 C4 117.4(9)
C6 C5 H5 121.3
C4 C5 H5 121.3
C7 C6 C5 121.0(9)
C7 C6 Br2 120.3(7)
C5 C6 Br2 118.7(8)
C6 C7 C2 121.2(8)
C6 C7 H7 119.4
C2 C7 H7 119.4

loop_
_geom_bond_atom_site_label_1
_geom_bond_atom_site_label_2
_geom_bond_distance
Br1 C4 1.879(8)
Br2 C6 1.882(9)
N1 C1 1.268(12)
N1 O1 1.364(10)
O1 H1 0.8200
O2 C3 1.339(10)
O2 H2 0.8200
C1 C2 1.424(13)
C1 H1A 0.9300
C2 C7 1.377(13)
C2 C3 1.402(11)
C3 C4 1.360(13)
C4 C5 1.397(13)
C5 C6 1.384(12)
C5 H5 0.9300
C6 C7 1.371(13)
C7 H7 0.9300

loop_
_geom_hbond_atom_site_label_D
_geom_hbond_atom_site_label_H
_geom_hbond_atom_site_label_A
_geom_hbond_site_symmetry_A
_geom_hbond_distance_DH
_geom_hbond_distance_HA
_geom_hbond_distance_DA
_geom_hbond_angle_DHA
O1 H1 O2 2_758 0.82 2.10 2.775(8) 140.0
O2 H2 N1 . 0.82 1.88 2.601(10) 146.7

loop_
_geom_torsion_atom_site_label_1
_geom_torsion_atom_site_label_2
_geom_torsion_atom_site_label_3
_geom_torsion_atom_site_label_4
_geom_torsion
O1 N1 C1 C2 179.2(7)
N1 C1 C2 C7 178.8(9)
N1 C1 C2 C3 -3.0(14)
C7 C2 C3 O2 -177.4(8)
C1 C2 C3 O2 4.4(13)
C7 C2 C3 C4 2.2(13)
C1 C2 C3 C4 -176.0(8)
O2 C3 C4 C5 176.9(8)
C2 C3 C4 C5 -2.7(14)
O2 C3 C4 Br1 -1.9(12)
C2 C3 C4 Br1 178.5(6)
C3 C4 C5 C6 0.6(14)
Br1 C4 C5 C6 179.4(6)
C4 C5 C6 C7 2.0(14)
C4 C5 C6 Br2 -179.0(7)
C5 C6 C7 C2 -2.5(14)
Br2 C6 C7 C2 178.6(7)
C3 C2 C7 C6 0.3(13)
C1 C2 C7 C6 178.6(8)

loop_
_cod_related_entry_id
_cod_related_entry_database
_cod_related_entry_code
1 ChemSpider 12520759
